data_7046677
loop_
_publ_author_name
'Das, Avijit'
'Bhattacharya, Kisholoy'
'Das, Lakshmi Kanta'
'Giri, Sanjib'
'Ghosh, Ashutosh'

_publ_section_title
;
 Mixed azido/phenoxido bridged trinuclear Cu(ii) complexes of Mannich
 bases: Synthesis, structures, magnetic properties and catalytic oxidase
 activities.
;
_journal_issue 28
_journal_name_full 'Dalton transactions (Cambridge, England : 2003)'
_journal_page_first 9385
_journal_page_last 9399
_journal_paper_doi 10.1039/c8dt01400k
_journal_volume 47
_journal_year 2018
_chemical_formula_sum 'C48 H74 Cu3 N10 O7'
_chemical_formula_weight 1093.79
_space_group_crystal_system monoclinic
_space_group_IT_number 15
_space_group_name_Hall '-C 2yc'
_space_group_name_H-M_alt 'C 1 2/c 1'
_symmetry_space_group_name_Hall '-C 2yc'
_symmetry_space_group_name_H-M 'C 1 2/c 1'
_atom_sites_solution_hydrogens mixed
_audit_creation_method SHELXL-2014/7
_audit_update_record
;
2018-05-28 deposited with the CCDC.
2018-06-14 downloaded from the CCDC.
;
_cell_angle_alpha 90
_cell_angle_beta 100.558(3)
_cell_angle_gamma 90
_cell_formula_units_Z 4
_cell_length_a 25.950(7)
_cell_length_b 12.133(3)
_cell_length_c 17.702(4)
_cell_measurement_reflns_used 18319
_cell_measurement_temperature 298(2)
_cell_measurement_theta_max 25.000
_cell_measurement_theta_min 1.596
_cell_volume 5479(2)
_computing_cell_refinement 'BRUKER SMART APEX-II'
_computing_data_collection 'BRUKER SMART APEX-II'
_computing_data_reduction 'SAINT V8.34A (Bruker AXS Inc., 2013)'
_computing_molecular_graphics 'XSHELL V6.3.1 (BruekrAXS)'
_computing_publication_material 'Generate Report (Bruker AXS)'
_computing_structure_refinement 'SHELXL-2014/7 (Sheldrick, 2014)'
_computing_structure_solution 'SHELXS-2013 (Sheldrick, 2013)'
_diffrn_ambient_temperature 298(2)
_diffrn_measured_fraction_theta_full 0.995
_diffrn_measured_fraction_theta_max 0.995
_diffrn_measurement_device_type 'CCD AREA DETECTOR'
_diffrn_measurement_method OMEGA-SCAN
_diffrn_radiation_type MoK\a
_diffrn_radiation_wavelength 0.71073
_diffrn_reflns_av_R_equivalents 0.0422
_diffrn_reflns_av_unetI/netI 0.0440
_diffrn_reflns_Laue_measured_fraction_full 0.995
_diffrn_reflns_Laue_measured_fraction_max 0.995
_diffrn_reflns_limit_h_max 30
_diffrn_reflns_limit_h_min -30
_diffrn_reflns_limit_k_max 14
_diffrn_reflns_limit_k_min -13
_diffrn_reflns_limit_l_max 20
_diffrn_reflns_limit_l_min -20
_diffrn_reflns_number 18319
_diffrn_reflns_point_group_measured_fraction_full 0.995
_diffrn_reflns_point_group_measured_fraction_max 0.995
_diffrn_reflns_theta_full 25.000
_diffrn_reflns_theta_max 25.000
_diffrn_reflns_theta_min 1.596
_diffrn_source 'FINE FOCUS SEALED TUBE'
_exptl_absorpt_coefficient_mu 1.209
_exptl_absorpt_correction_T_max 0.942
_exptl_absorpt_correction_T_min 0.859
_exptl_absorpt_correction_type empirical
_exptl_absorpt_process_details SADABS
_exptl_crystal_colour BROWN
_exptl_crystal_density_diffrn 1.326
_exptl_crystal_description BLOCK
_exptl_crystal_F_000 2300
_exptl_crystal_size_max 0.130
_exptl_crystal_size_mid 0.090
_exptl_crystal_size_min 0.050
_exptl_transmission_factor_max 0.3
_exptl_transmission_factor_min 0.3
_refine_diff_density_max 0.528
_refine_diff_density_min -0.291
_refine_diff_density_rms 0.054
_refine_ls_extinction_method none
_refine_ls_goodness_of_fit_ref 0.885
_refine_ls_hydrogen_treatment mixed
_refine_ls_matrix_type full
_refine_ls_number_parameters 320
_refine_ls_number_reflns 4799
_refine_ls_number_restraints 0
_refine_ls_restrained_S_all 0.885
_refine_ls_R_factor_all 0.0632
_refine_ls_R_factor_gt 0.0406
_refine_ls_shift/su_max 0.002
_refine_ls_shift/su_mean 0.000
_refine_ls_structure_factor_coef Fsqd
_refine_ls_weighting_details 'w=1/[\s^2^(Fo^2^)+(0.1000P)^2^+0.8938P] where P=(Fo^2^+2Fc^2^)/3'
_refine_ls_weighting_scheme calc
_refine_ls_wR_factor_gt 0.1168
_refine_ls_wR_factor_ref 0.1360
_reflns_Friedel_coverage 0.000
_reflns_number_gt 3516
_reflns_number_total 4799
_reflns_threshold_expression 'I > 2\s(I)'
_cod_data_source_file c8dt01400k2.cif
_cod_data_source_block 1
_cod_depositor_comments
;
The following automatic conversions were performed:

'_exptl_absorpt_correction_type' value 'EMPIRICAL' changed to
'empirical' according to
/home/data/users/saulius/crontab/automatic-downloads/rss-feeds/RSC/lib/dictionaries/cif_core.dic
dictionary named 'cif_core.dic' version 2.4.2 from 2011-04-26.

Automatic conversion script
Id: cif_fix_values 4973 2017-02-22 13:04:09Z antanas 

 Adding full bibliography for 7046677--7046679.cif.
;
_cod_database_code 7046677
_shelx_shelxl_version_number 2014/7
_shelx_space_group_comment
;
The symmetry employed for this shelxl refinement is uniquely defined
by the following loop, which should always be used as a source of
symmetry information in preference to the above space-group names.
They are only intended as comments.
;
_shelx_estimated_absorpt_t_min 0.859
_shelx_estimated_absorpt_t_max 0.942

loop_
_space_group_symop_operation_xyz
'x, y, z'
'-x, y, -z+1/2'
'x+1/2, y+1/2, z'
'-x+1/2, y+1/2, -z+1/2'
'-x, -y, -z'
'x, -y, z-1/2'
'-x+1/2, -y+1/2, -z'
'x+1/2, -y+1/2, z-1/2'

loop_
_atom_site_label
_atom_site_type_symbol
_atom_site_fract_x
_atom_site_fract_y
_atom_site_fract_z
_atom_site_U_iso_or_equiv
_atom_site_adp_type
_atom_site_occupancy
_atom_site_site_symmetry_order
_atom_site_calc_flag
_atom_site_refinement_flags_posn
_atom_site_refinement_flags_adp
_atom_site_refinement_flags_occupancy
Cu2 Cu 1.0000 0.18735(5) 0.2500 0.04640(19) Uani 1 2 d S T P
Cu1 Cu 0.89381(2) 0.14947(3) 0.15243(2) 0.04598(17) Uani 1 1 d . . .
C1 C 0.98066(12) 0.2325(3) 0.07877(18) 0.0442(8) Uani 1 1 d . . .
C12 C 0.81794(18) 0.3020(4) 0.0447(3) 0.0801(13) Uani 1 1 d . . .
H12A H 0.8059 0.3760 0.0303 0.096 Uiso 1 1 calc R U .
H12B H 0.7871 0.2563 0.0437 0.096 Uiso 1 1 calc R U .
C3 C 1.02355(14) 0.3449(3) -0.0012(2) 0.0561(9) Uani 1 1 d . . .
H3 H 1.0426 0.4080 -0.0077 0.067 Uiso 1 1 calc R U .
C2 C 1.00973(13) 0.3266(3) 0.07024(19) 0.0489(8) Uani 1 1 d . . .
C5 C 0.98145(14) 0.1816(3) -0.0519(2) 0.0566(10) Uani 1 1 d . . .
H5 H 0.9717 0.1331 -0.0926 0.068 Uiso 1 1 calc R U .
C6 C 0.96655(13) 0.1593(3) 0.0178(2) 0.0453(8) Uani 1 1 d . . .
C10 C 0.85086(15) 0.1349(3) -0.0207(2) 0.0601(10) Uani 1 1 d . . .
H10A H 0.8157 0.1046 -0.0287 0.072 Uiso 1 1 calc R U .
H10B H 0.8653 0.1188 -0.0664 0.072 Uiso 1 1 calc R U .
C15 C 0.85946(15) -0.0346(3) 0.0532(2) 0.0611(10) Uani 1 1 d . . .
H15A H 0.8567 -0.0730 0.0046 0.073 Uiso 1 1 calc R U .
H15B H 0.8829 -0.0768 0.0915 0.073 Uiso 1 1 calc R U .
C4 C 1.01049(15) 0.2743(4) -0.0625(2) 0.0599(10) Uani 1 1 d . . .
C9 C 0.93713(13) 0.0563(3) 0.0299(2) 0.0531(9) Uani 1 1 d . . .
H9A H 0.9343 0.0105 -0.0156 0.064 Uiso 1 1 calc R U .
H9B H 0.9571 0.0156 0.0726 0.064 Uiso 1 1 calc R U .
C16 C 0.80676(15) -0.0318(3) 0.0749(3) 0.0650(11) Uani 1 1 d . . .
C20 C 0.71614(19) -0.0881(5) 0.0543(4) 0.1000(19) Uani 1 1 d . . .
C7 C 1.02584(16) 0.4073(3) 0.1343(2) 0.0665(11) Uani 1 1 d . . .
H7A H 1.0581 0.3835 0.1656 0.100 Uiso 1 1 calc R U .
H7B H 0.9991 0.4115 0.1650 0.100 Uiso 1 1 calc R U .
H7C H 1.0307 0.4787 0.1132 0.100 Uiso 1 1 calc R U .
C21 C 0.76345(18) -0.0841(4) 0.0301(3) 0.0858(15) Uani 1 1 d . . .
H21 H 0.7668 -0.1163 -0.0164 0.103 Uiso 1 1 calc R U .
C8 C 1.0273(2) 0.2950(4) -0.1387(2) 0.0870(15) Uani 1 1 d . . .
H8A H 0.9972 0.2918 -0.1793 0.131 Uiso 1 1 calc R U .
H8B H 1.0521 0.2399 -0.1471 0.131 Uiso 1 1 calc R U .
H8C H 1.0431 0.3666 -0.1381 0.131 Uiso 1 1 calc R U .
C14 C 0.8811(2) 0.4021(4) 0.1361(3) 0.0916(16) Uani 1 1 d . . .
H14A H 0.9042 0.4030 0.0995 0.137 Uiso 1 1 calc R U .
H14B H 0.9014 0.4002 0.1872 0.137 Uiso 1 1 calc R U .
H14C H 0.8597 0.4673 0.1299 0.137 Uiso 1 1 calc R U .
C19 C 0.71167(19) -0.0387(5) 0.1222(4) 0.106(2) Uani 1 1 d . . .
H19 H 0.6792 -0.0401 0.1373 0.127 Uiso 1 1 calc R U .
C11 C 0.84694(17) 0.2602(4) -0.0133(2) 0.0762(12) Uani 1 1 d . . .
H11A H 0.8823 0.2898 -0.0017 0.091 Uiso 1 1 calc R U .
H11B H 0.8305 0.2895 -0.0629 0.091 Uiso 1 1 calc R U .
C17 C 0.80213(16) 0.0159(4) 0.1449(3) 0.0710(12) Uani 1 1 d . . .
C18 C 0.75308(19) 0.0136(4) 0.1701(4) 0.0962(17) Uani 1 1 d . . .
C23 C 0.6690(2) -0.1459(5) 0.0051(5) 0.150(3) Uani 1 1 d . . .
H23A H 0.6609 -0.2118 0.0306 0.225 Uiso 1 1 calc R U .
H23B H 0.6773 -0.1647 -0.0440 0.225 Uiso 1 1 calc R U .
H23C H 0.6392 -0.0975 -0.0022 0.225 Uiso 1 1 calc R U .
C22 C 0.7485(3) 0.0637(6) 0.2455(4) 0.148(3) Uani 1 1 d . . .
H22A H 0.7143 0.0484 0.2566 0.222 Uiso 1 1 calc R U .
H22B H 0.7534 0.1419 0.2433 0.222 Uiso 1 1 calc R U .
H22C H 0.7747 0.0329 0.2852 0.222 Uiso 1 1 calc R U .
O2 O 0.96322(8) 0.2115(2) 0.14530(12) 0.0476(6) Uani 1 1 d . . .
O1 O 0.84362(11) 0.0610(2) 0.19038(16) 0.0708(8) Uani 1 1 d . . .
N3 N 1.07342(11) 0.1841(3) 0.23666(16) 0.0522(7) Uani 1 1 d . . .
N1 N 0.88335(10) 0.0767(2) 0.04593(16) 0.0479(7) Uani 1 1 d . . .
N4 N 1.09171(13) 0.1567(3) 0.1817(2) 0.0634(9) Uani 1 1 d . . .
N2 N 0.84753(13) 0.3047(3) 0.1235(2) 0.0648(9) Uani 1 1 d . . .
N5 N 1.10991(17) 0.1318(5) 0.1313(2) 0.1099(17) Uani 1 1 d . . .
C13 C 0.8093(2) 0.3128(5) 0.1763(4) 0.1109(19) Uani 1 1 d . . .
H13A H 0.7886 0.3783 0.1647 0.166 Uiso 1 1 calc R U .
H13B H 0.8279 0.3161 0.2284 0.166 Uiso 1 1 calc R U .
H13C H 0.7868 0.2494 0.1699 0.166 Uiso 1 1 calc R U .
O3 O 1.0000 -0.0110(4) 0.2500 0.0975(18) Uani 1 2 d S T P
C24 C 0.8736(2) 0.7992(5) 0.2633(3) 0.1090(18) Uani 1 1 d . . .
H24A H 0.8935 0.7441 0.2950 0.163 Uiso 1 1 calc R U .
H24B H 0.8633 0.7711 0.2120 0.163 Uiso 1 1 calc R U .
H24C H 0.8430 0.8176 0.2839 0.163 Uiso 1 1 calc R U .
O4 O 0.90371(14) 0.8913(3) 0.2618(3) 0.1108(13) Uani 1 1 d . . .
H4 H 0.8855 0.9414 0.2402 0.166 Uiso 1 1 calc R U .
H3W H 0.9751(19) -0.054(4) 0.249(3) 0.11(2) Uiso 1 1 d . . .

loop_
_atom_site_aniso_label
_atom_site_aniso_U_11
_atom_site_aniso_U_22
_atom_site_aniso_U_33
_atom_site_aniso_U_23
_atom_site_aniso_U_13
_atom_site_aniso_U_12
Cu2 0.0464(3) 0.0598(4) 0.0305(3) 0.000 0.0003(2) 0.000
Cu1 0.0449(3) 0.0474(3) 0.0430(3) 0.00299(18) 0.00100(18) -0.00154(18)
C1 0.0402(17) 0.056(2) 0.0325(18) 0.0050(16) -0.0029(13) 0.0029(15)
C12 0.075(3) 0.073(3) 0.083(3) 0.004(3) -0.011(2) 0.021(2)
C3 0.054(2) 0.064(2) 0.050(2) 0.0111(19) 0.0111(17) 0.0024(18)
C2 0.0452(18) 0.057(2) 0.041(2) 0.0045(16) -0.0018(15) -0.0016(16)
C5 0.060(2) 0.066(3) 0.042(2) -0.0051(18) 0.0058(17) 0.016(2)
C6 0.0425(17) 0.052(2) 0.039(2) 0.0006(16) 0.0005(14) 0.0063(15)
C10 0.060(2) 0.064(3) 0.049(2) 0.0070(18) -0.0109(18) -0.0054(19)
C15 0.072(2) 0.043(2) 0.062(2) -0.0030(18) -0.005(2) -0.0091(19)
C4 0.062(2) 0.074(3) 0.045(2) 0.007(2) 0.0156(18) 0.009(2)
C9 0.055(2) 0.051(2) 0.050(2) -0.0063(17) 0.0010(16) 0.0093(17)
C16 0.056(2) 0.054(2) 0.079(3) 0.014(2) -0.005(2) -0.0153(19)
C20 0.059(3) 0.076(4) 0.151(6) 0.042(4) -0.015(3) -0.023(3)
C7 0.077(3) 0.069(3) 0.049(2) 0.003(2) 0.0005(19) -0.018(2)
C21 0.077(3) 0.063(3) 0.104(4) 0.022(3) -0.018(3) -0.019(2)
C8 0.115(4) 0.096(4) 0.061(3) 0.007(3) 0.045(3) 0.005(3)
C14 0.100(3) 0.055(3) 0.105(4) -0.006(3) -0.019(3) 0.008(3)
C19 0.057(3) 0.081(4) 0.181(7) 0.042(4) 0.024(4) -0.012(3)
C11 0.081(3) 0.073(3) 0.065(3) 0.016(2) -0.010(2) 0.017(2)
C17 0.061(2) 0.059(3) 0.093(3) 0.021(2) 0.014(2) -0.010(2)
C18 0.075(3) 0.079(3) 0.141(5) 0.030(3) 0.035(3) -0.013(3)
C23 0.082(4) 0.129(6) 0.213(8) 0.058(5) -0.042(4) -0.052(4)
C22 0.145(6) 0.139(6) 0.193(8) 0.002(5) 0.117(6) -0.033(5)
O2 0.0477(13) 0.0612(16) 0.0304(12) 0.0029(11) -0.0024(10) -0.0082(11)
O1 0.0705(17) 0.0753(19) 0.0682(18) 0.0027(15) 0.0164(14) -0.0211(15)
N3 0.0511(17) 0.071(2) 0.0334(16) -0.0023(14) 0.0038(13) 0.0018(15)
N1 0.0479(15) 0.0426(17) 0.0480(17) -0.0002(13) -0.0052(12) -0.0007(13)
N4 0.0606(19) 0.084(3) 0.045(2) -0.0031(17) 0.0076(16) -0.0002(17)
N2 0.0632(19) 0.056(2) 0.070(2) -0.0030(17) -0.0006(17) 0.0107(16)
N5 0.094(3) 0.185(5) 0.055(2) -0.015(3) 0.025(2) 0.029(3)
C13 0.121(4) 0.098(4) 0.122(5) 0.005(4) 0.044(4) 0.046(4)
O3 0.084(3) 0.053(3) 0.159(6) 0.000 0.032(4) 0.000
C24 0.133(5) 0.094(4) 0.102(4) 0.006(3) 0.029(4) -0.020(4)
O4 0.094(2) 0.087(3) 0.144(4) 0.031(2) 0.001(2) -0.015(2)

loop_
_atom_type_symbol
_atom_type_description
_atom_type_scat_dispersion_real
_atom_type_scat_dispersion_imag
_atom_type_scat_source
C C 0.0033 0.0016 'International Tables Vol C Tables 4.2.6.8 and 6.1.1.4'
H H 0.0000 0.0000 'International Tables Vol C Tables 4.2.6.8 and 6.1.1.4'
N N 0.0061 0.0033 'International Tables Vol C Tables 4.2.6.8 and 6.1.1.4'
O O 0.0106 0.0060 'International Tables Vol C Tables 4.2.6.8 and 6.1.1.4'
Cu Cu 0.3201 1.2651 'International Tables Vol C Tables 4.2.6.8 and 6.1.1.4'

loop_
_geom_angle_atom_site_label_1
_geom_angle_atom_site_label_2
_geom_angle_atom_site_label_3
_geom_angle
_geom_angle_site_symmetry_1
_geom_angle_site_symmetry_3
O2 Cu2 O2 162.64(15) 2_755 .
O2 Cu2 N3 78.47(11) 2_755 .
O2 Cu2 N3 101.89(11) . .
O2 Cu2 N3 101.89(11) 2_755 2_755
O2 Cu2 N3 78.47(11) . 2_755
N3 Cu2 N3 177.68(19) . 2_755
O2 Cu2 O3 98.68(7) 2_755 .
O2 Cu2 O3 98.68(7) . .
N3 Cu2 O3 88.84(10) . .
N3 Cu2 O3 88.84(10) 2_755 .
O2 Cu2 Cu1 40.35(6) 2_755 2_755
O2 Cu2 Cu1 143.93(6) . 2_755
N3 Cu2 Cu1 42.14(9) . 2_755
N3 Cu2 Cu1 137.34(9) 2_755 2_755
O3 Cu2 Cu1 81.209(15) . 2_755
O1 Cu1 O2 158.09(11) . .
O1 Cu1 N3 88.15(12) . 2_755
O2 Cu1 N3 76.03(10) . 2_755
O1 Cu1 N1 95.61(12) . .
O2 Cu1 N1 94.23(10) . .
N3 Cu1 N1 159.33(12) 2_755 .
O1 Cu1 N2 100.48(13) . .
O2 Cu1 N2 96.97(11) . .
N3 Cu1 N2 99.14(12) 2_755 .
N1 Cu1 N2 100.13(12) . .
O2 C1 C2 121.3(3) . .
O2 C1 C6 118.0(3) . .
C2 C1 C6 120.6(3) . .
N2 C12 C11 115.3(3) . .
N2 C12 H12A 108.5 . .
C11 C12 H12A 108.5 . .
N2 C12 H12B 108.5 . .
C11 C12 H12B 108.5 . .
H12A C12 H12B 107.5 . .
C4 C3 C2 123.3(4) . .
C4 C3 H3 118.3 . .
C2 C3 H3 118.3 . .
C1 C2 C3 117.6(3) . .
C1 C2 C7 122.4(3) . .
C3 C2 C7 120.0(3) . .
C6 C5 C4 121.8(4) . .
C6 C5 H5 119.1 . .
C4 C5 H5 119.1 . .
C5 C6 C1 119.2(3) . .
C5 C6 C9 121.5(3) . .
C1 C6 C9 119.2(3) . .
N1 C10 C11 115.9(3) . .
N1 C10 H10A 108.3 . .
C11 C10 H10A 108.3 . .
N1 C10 H10B 108.3 . .
C11 C10 H10B 108.3 . .
H10A C10 H10B 107.4 . .
C16 C15 N1 114.5(3) . .
C16 C15 H15A 108.6 . .
N1 C15 H15A 108.6 . .
C16 C15 H15B 108.6 . .
N1 C15 H15B 108.6 . .
H15A C15 H15B 107.6 . .
C3 C4 C5 117.4(3) . .
C3 C4 C8 122.0(4) . .
C5 C4 C8 120.6(4) . .
N1 C9 C6 114.0(3) . .
N1 C9 H9A 108.8 . .
C6 C9 H9A 108.8 . .
N1 C9 H9B 108.8 . .
C6 C9 H9B 108.8 . .
H9A C9 H9B 107.6 . .
C17 C16 C21 120.0(4) . .
C17 C16 C15 118.2(3) . .
C21 C16 C15 121.5(4) . .
C19 C20 C21 119.0(5) . .
C19 C20 C23 120.8(6) . .
C21 C20 C23 120.2(7) . .
C2 C7 H7A 109.5 . .
C2 C7 H7B 109.5 . .
H7A C7 H7B 109.5 . .
C2 C7 H7C 109.5 . .
H7A C7 H7C 109.5 . .
H7B C7 H7C 109.5 . .
C20 C21 C16 120.5(6) . .
C20 C21 H21 119.7 . .
C16 C21 H21 119.7 . .
C4 C8 H8A 109.5 . .
C4 C8 H8B 109.5 . .
H8A C8 H8B 109.5 . .
C4 C8 H8C 109.5 . .
H8A C8 H8C 109.5 . .
H8B C8 H8C 109.5 . .
N2 C14 H14A 109.5 . .
N2 C14 H14B 109.5 . .
H14A C14 H14B 109.5 . .
N2 C14 H14C 109.5 . .
H14A C14 H14C 109.5 . .
H14B C14 H14C 109.5 . .
C20 C19 C18 123.7(5) . .
C20 C19 H19 118.2 . .
C18 C19 H19 118.2 . .
C12 C11 C10 117.0(4) . .
C12 C11 H11A 108.1 . .
C10 C11 H11A 108.1 . .
C12 C11 H11B 108.1 . .
C10 C11 H11B 108.1 . .
H11A C11 H11B 107.3 . .
O1 C17 C16 120.9(4) . .
O1 C17 C18 119.1(5) . .
C16 C17 C18 119.9(5) . .
C19 C18 C17 116.9(6) . .
C19 C18 C22 123.4(5) . .
C17 C18 C22 119.7(5) . .
C20 C23 H23A 109.5 . .
C20 C23 H23B 109.5 . .
H23A C23 H23B 109.5 . .
C20 C23 H23C 109.5 . .
H23A C23 H23C 109.5 . .
H23B C23 H23C 109.5 . .
C18 C22 H22A 109.5 . .
C18 C22 H22B 109.5 . .
H22A C22 H22B 109.5 . .
C18 C22 H22C 109.5 . .
H22A C22 H22C 109.5 . .
H22B C22 H22C 109.5 . .
C1 O2 Cu2 132.07(19) . .
C1 O2 Cu1 125.27(19) . .
Cu2 O2 Cu1 100.09(10) . .
C17 O1 Cu1 123.1(3) . .
N4 N3 Cu2 129.6(3) . .
N4 N3 Cu1 124.4(3) . 2_755
Cu2 N3 Cu1 97.54(13) . 2_755
C9 N1 C10 109.8(3) . .
C9 N1 C15 106.4(3) . .
C10 N1 C15 108.1(3) . .
C9 N1 Cu1 105.9(2) . .
C10 N1 Cu1 118.8(2) . .
C15 N1 Cu1 107.2(2) . .
N5 N4 N3 178.4(5) . .
C14 N2 C12 111.0(4) . .
C14 N2 C13 107.3(4) . .
C12 N2 C13 107.9(4) . .
C14 N2 Cu1 111.4(3) . .
C12 N2 Cu1 111.3(3) . .
C13 N2 Cu1 107.6(3) . .
N2 C13 H13A 109.5 . .
N2 C13 H13B 109.5 . .
H13A C13 H13B 109.5 . .
N2 C13 H13C 109.5 . .
H13A C13 H13C 109.5 . .
H13B C13 H13C 109.5 . .
Cu2 O3 H3W 129(4) . .
O4 C24 H24A 109.5 . .
O4 C24 H24B 109.5 . .
H24A C24 H24B 109.5 . .
O4 C24 H24C 109.5 . .
H24A C24 H24C 109.5 . .
H24B C24 H24C 109.5 . .
C24 O4 H4 109.5 . .

loop_
_geom_bond_atom_site_label_1
_geom_bond_atom_site_label_2
_geom_bond_distance
_geom_bond_site_symmetry_2
Cu2 O2 1.945(2) 2_755
Cu2 O2 1.945(2) .
Cu2 N3 1.963(3) .
Cu2 N3 1.963(3) 2_755
Cu2 O3 2.406(5) .
Cu2 Cu1 3.0072(7) 2_755
Cu1 O1 1.903(3) .
Cu1 O2 1.978(2) .
Cu1 N3 2.035(3) 2_755
Cu1 N1 2.054(3) .
Cu1 N2 2.242(3) .
C1 O2 1.361(4) .
C1 C2 1.392(5) .
C1 C6 1.394(5) .
C12 N2 1.464(5) .
C12 C11 1.469(6) .
C12 H12A 0.9700 .
C12 H12B 0.9700 .
C3 C4 1.375(5) .
C3 C2 1.394(5) .
C3 H3 0.9300 .
C2 C7 1.498(5) .
C5 C6 1.384(5) .
C5 C4 1.385(5) .
C5 H5 0.9300 .
C6 C9 1.500(5) .
C10 N1 1.496(4) .
C10 C11 1.531(6) .
C10 H10A 0.9700 .
C10 H10B 0.9700 .
C15 C16 1.487(5) .
C15 N1 1.502(4) .
C15 H15A 0.9700 .
C15 H15B 0.9700 .
C4 C8 1.513(5) .
C9 N1 1.495(4) .
C9 H9A 0.9700 .
C9 H9B 0.9700 .
C16 C17 1.393(6) .
C16 C21 1.403(6) .
C20 C19 1.367(8) .
C20 C21 1.374(7) .
C20 C23 1.537(7) .
C7 H7A 0.9600 .
C7 H7B 0.9600 .
C7 H7C 0.9600 .
C21 H21 0.9300 .
C8 H8A 0.9600 .
C8 H8B 0.9600 .
C8 H8C 0.9600 .
C14 N2 1.461(6) .
C14 H14A 0.9600 .
C14 H14B 0.9600 .
C14 H14C 0.9600 .
C19 C18 1.394(8) .
C19 H19 0.9300 .
C11 H11A 0.9700 .
C11 H11B 0.9700 .
C17 O1 1.337(5) .
C17 C18 1.424(6) .
C18 C22 1.491(8) .
C23 H23A 0.9600 .
C23 H23B 0.9600 .
C23 H23C 0.9600 .
C22 H22A 0.9600 .
C22 H22B 0.9600 .
C22 H22C 0.9600 .
N3 N4 1.204(4) .
N3 Cu1 2.035(3) 2_755
N4 N5 1.125(5) .
N2 C13 1.485(6) .
C13 H13A 0.9600 .
C13 H13B 0.9600 .
C13 H13C 0.9600 .
O3 H3W 0.83(5) .
C24 O4 1.366(6) .
C24 H24A 0.9600 .
C24 H24B 0.9600 .
C24 H24C 0.9600 .
O4 H4 0.8200 .
